data_4324204
loop_
_publ_author_name
'Ana C. Coelho'
'Mariela Nolasco'
'Salete S. Balula'
'Margarida M. Antunes'
'Cl\'audia C. L. Pereira'
'Filipe A. Almeida Paz'
'Anabela A. Valente'
'Martyn Pillinger'
'Paulo Ribeiro-Claro'
'Jacek Klinowski'
'Isabel S. Gon\,calves'

_publ_contact_author_address
; Department of Chemistry
  University of Aveiro
  CICECO
  3810-193
  Aveiro
  Portugal
;
_publ_contact_author_email igoncalves@dq.ua.pt
_publ_contact_author_fax '+351 234 370084'
_publ_contact_author_name 'Professor Isabel Goncalves'
_publ_contact_author_phone '+351 234 378190'
_publ_section_title
;
 Chemistry and Catalytic Activity of Molybdenum(VI)-Pyrazolylpyridine
 Complexes in Olefin Epoxidation. Crystal Structures of Monomeric Dioxo,
 Dioxo-\m-oxo, and Oxodiperoxo Derivatives
;
_journal_name_full 'Inorganic Chemistry'
_journal_page_first 525
_journal_page_last 538
_journal_paper_doi 10.1021/ic101384p
_journal_volume 50
_journal_year 2011
_chemical_formula_moiety 'C16 H14 Cl2 Mo2 N6 O5, 2(C4 H8 O)'
_chemical_formula_sum 'C24 H30 Cl2 Mo2 N6 O7'
_chemical_formula_weight 777.32
_chemical_name_systematic
; 
 ? 
;
_space_group_IT_number 14
_symmetry_cell_setting monoclinic
_symmetry_space_group_name_Hall '-P 2yn'
_symmetry_space_group_name_H-M 'P 1 21/n 1'
_atom_sites_solution_hydrogens geom
_atom_sites_solution_primary direct
_atom_sites_solution_secondary difmap
_audit_creation_date '06 February 2010'
_audit_creation_method 'SHELXL-97, manual editing plus enCIFer'
_cell_angle_alpha 90.00
_cell_angle_beta 100.594(2)
_cell_angle_gamma 90.00
_cell_formula_units_Z 2
_cell_length_a 8.4171(3)
_cell_length_b 14.0198(5)
_cell_length_c 13.1235(4)
_cell_measurement_reflns_used 9207
_cell_measurement_temperature 150(2)
_cell_measurement_theta_max 28.65
_cell_measurement_theta_min 2.67
_cell_volume 1522.26(9)
_computing_cell_refinement 'APEX2 '
_computing_data_collection 'APEX2 (Bruker, 2006)'
_computing_data_reduction 'SAINT+ (Bruker, 1997-2005)'
_computing_molecular_graphics 'DIAMOND (Brandenburg, 2006)'
_computing_publication_material 'SHELXTL '
_computing_structure_refinement 'SHELXTL '
_computing_structure_solution 'SHELXTL (Bruker 2001)'
_diffrn_ambient_temperature 150(2)
_diffrn_measured_fraction_theta_full 0.997
_diffrn_measured_fraction_theta_max 0.997
_diffrn_measurement_device_type 'Bruker X8 Kappa CCD APEX II'
_diffrn_measurement_method 'omega/phi scans'
_diffrn_radiation_monochromator graphite
_diffrn_radiation_source 'fine-focus sealed tube'
_diffrn_radiation_type MoK\a
_diffrn_radiation_wavelength 0.71073
_diffrn_reflns_av_R_equivalents 0.0520
_diffrn_reflns_av_sigmaI/netI 0.0327
_diffrn_reflns_limit_h_max 11
_diffrn_reflns_limit_h_min -11
_diffrn_reflns_limit_k_max 19
_diffrn_reflns_limit_k_min -19
_diffrn_reflns_limit_l_max 17
_diffrn_reflns_limit_l_min -16
_diffrn_reflns_number 71630
_diffrn_reflns_theta_full 29.13
_diffrn_reflns_theta_max 29.13
_diffrn_reflns_theta_min 3.81
_exptl_absorpt_coefficient_mu 1.051
_exptl_absorpt_correction_T_max 0.9397
_exptl_absorpt_correction_T_min 0.8174
_exptl_absorpt_correction_type multi-scan
_exptl_absorpt_process_details
;
 SADABS (Sheldrick, 1997)
;
_exptl_crystal_colour Yellow
_exptl_crystal_density_diffrn 1.696
_exptl_crystal_description Needle
_exptl_crystal_F_000 780
_exptl_crystal_size_max 0.20
_exptl_crystal_size_mid 0.08
_exptl_crystal_size_min 0.06
_refine_diff_density_max 0.561
_refine_diff_density_min -0.799
_refine_diff_density_rms 0.086
_refine_ls_extinction_method none
_refine_ls_goodness_of_fit_ref 1.036
_refine_ls_hydrogen_treatment constr
_refine_ls_matrix_type full
_refine_ls_number_parameters 187
_refine_ls_number_reflns 4084
_refine_ls_number_restraints 0
_refine_ls_restrained_S_all 1.036
_refine_ls_R_factor_all 0.0534
_refine_ls_R_factor_gt 0.0332
_refine_ls_shift/su_max 0.002
_refine_ls_shift/su_mean 0.000
_refine_ls_structure_factor_coef Fsqd
_refine_ls_weighting_details 'calc w=1/[\s^2^(Fo^2^)+(0.0271P)^2^+1.4986P] where P=(Fo^2^+2Fc^2^)/3'
_refine_ls_weighting_scheme calc
_refine_ls_wR_factor_gt 0.0655
_refine_ls_wR_factor_ref 0.0720
_reflns_number_gt 3165
_reflns_number_total 4084
_reflns_threshold_expression I>2\s(I)
_cod_data_source_file ic101384p_si_004.cif
_cod_data_source_block 3c
_cod_original_cell_volume 1522.25(9)
_cod_original_sg_symbol_H-M 'P 21/n'
_cod_database_code 4324204

loop_
_symmetry_equiv_pos_as_xyz
'x, y, z'
'-x+1/2, y+1/2, -z+1/2'
'-x, -y, -z'
'x-1/2, -y-1/2, z-1/2'

loop_
_atom_site_label
_atom_site_type_symbol
_atom_site_fract_x
_atom_site_fract_y
_atom_site_fract_z
_atom_site_U_iso_or_equiv
_atom_site_adp_type
_atom_site_occupancy
_atom_site_symmetry_multiplicity
_atom_site_calc_flag
_atom_site_refinement_flags
Mo1 Mo 1.08218(2) 0.948638(15) 0.630243(17) 0.02696(7) Uani 1 1 d .
Cl1 Cl 1.06904(10) 0.87328(6) 0.79336(6) 0.0552(2) Uani 1 1 d .
O1 O 1.0000 1.0000 0.5000 0.0449(7) Uani 1 2 d S
O2 O 1.1960(2) 1.04073(14) 0.68616(17) 0.0457(5) Uani 1 1 d .
O3 O 1.2141(2) 0.86770(15) 0.59790(19) 0.0508(6) Uani 1 1 d .
O4 O 0.0545(3) 0.64474(18) 0.49512(18) 0.0655(7) Uani 1 1 d .
C1 C 0.6763(3) 0.74242(19) 0.5292(2) 0.0336(6) Uani 1 1 d .
H1 H 0.6306 0.6841 0.5008 0.040 Uiso 1 1 calc R
C2 C 0.5937(3) 0.81622(18) 0.56419(19) 0.0293(5) Uani 1 1 d .
H2 H 0.4814 0.8197 0.5658 0.035 Uiso 1 1 calc R
C3 C 0.7122(3) 0.88539(17) 0.59711(17) 0.0231(5) Uani 1 1 d .
C4 C 0.7041(3) 0.98120(17) 0.63986(17) 0.0222(5) Uani 1 1 d .
C5 C 0.5607(3) 1.02370(18) 0.65158(19) 0.0275(5) Uani 1 1 d .
H5 H 0.4613 0.9902 0.6341 0.033 Uiso 1 1 calc R
C6 C 0.5642(3) 1.11560(19) 0.6891(2) 0.0323(6) Uani 1 1 d .
H6 H 0.4671 1.1466 0.6975 0.039 Uiso 1 1 calc R
C7 C 0.7106(3) 1.16197(19) 0.7144(2) 0.0345(6) Uani 1 1 d .
H7 H 0.7156 1.2255 0.7399 0.041 Uiso 1 1 calc R
C8 C 0.8496(3) 1.11502(18) 0.7021(2) 0.0319(6) Uani 1 1 d .
H8 H 0.9502 1.1471 0.7203 0.038 Uiso 1 1 calc R
C9 C 0.0786(4) 0.6096(3) 0.3987(3) 0.0536(8) Uani 1 1 d .
H9A H 0.1077 0.6618 0.3548 0.064 Uiso 1 1 calc R
H9B H -0.0199 0.5774 0.3615 0.064 Uiso 1 1 calc R
C10 C 0.2160(5) 0.5397(3) 0.4258(3) 0.0660(11) Uani 1 1 d .
H10A H 0.1761 0.4754 0.4396 0.079 Uiso 1 1 calc R
H10B H 0.2801 0.5353 0.3698 0.079 Uiso 1 1 calc R
C11 C 0.3124(4) 0.5824(3) 0.5214(3) 0.0691(11) Uani 1 1 d .
H11A H 0.3764 0.5330 0.5646 0.083 Uiso 1 1 calc R
H11B H 0.3867 0.6319 0.5038 0.083 Uiso 1 1 calc R
C12 C 0.1920(4) 0.6241(3) 0.5753(3) 0.0618(10) Uani 1 1 d .
H12A H 0.1622 0.5786 0.6263 0.074 Uiso 1 1 calc R
H12B H 0.2339 0.6832 0.6120 0.074 Uiso 1 1 calc R
N1 N 0.8323(3) 0.76691(15) 0.54203(17) 0.0328(5) Uani 1 1 d .
H1A H 0.9088 0.7305 0.5255 0.039 Uiso 1 1 calc R
N2 N 0.8568(2) 0.85463(14) 0.58361(15) 0.0265(4) Uani 1 1 d .
N3 N 0.8482(2) 1.02556(14) 0.66546(15) 0.0238(4) Uani 1 1 d .

loop_
_atom_site_aniso_label
_atom_site_aniso_U_11
_atom_site_aniso_U_22
_atom_site_aniso_U_33
_atom_site_aniso_U_23
_atom_site_aniso_U_13
_atom_site_aniso_U_12
Mo1 0.01641(10) 0.03084(12) 0.03494(13) 0.00391(10) 0.00818(8) 0.00036(9)
Cl1 0.0524(5) 0.0663(5) 0.0413(4) 0.0259(4) -0.0058(3) -0.0033(4)
O1 0.0396(16) 0.063(2) 0.0371(16) 0.0173(14) 0.0208(13) 0.0033(14)
O2 0.0244(9) 0.0452(12) 0.0689(14) -0.0058(10) 0.0120(9) -0.0080(8)
O3 0.0264(10) 0.0459(12) 0.0826(16) -0.0083(11) 0.0167(10) 0.0061(9)
O4 0.0558(14) 0.0782(17) 0.0587(14) -0.0283(13) 0.0006(11) 0.0361(13)
C1 0.0318(13) 0.0304(14) 0.0374(14) -0.0083(11) 0.0029(11) -0.0025(11)
C2 0.0232(12) 0.0312(13) 0.0335(13) -0.0032(11) 0.0052(10) -0.0018(10)
C3 0.0197(11) 0.0277(12) 0.0227(11) 0.0018(9) 0.0056(9) 0.0003(9)
C4 0.0200(11) 0.0253(11) 0.0216(11) 0.0033(9) 0.0047(9) 0.0001(9)
C5 0.0199(11) 0.0315(13) 0.0319(13) -0.0004(10) 0.0071(10) 0.0014(9)
C6 0.0297(13) 0.0327(14) 0.0365(14) -0.0016(11) 0.0110(11) 0.0062(11)
C7 0.0373(14) 0.0256(13) 0.0418(15) -0.0074(12) 0.0104(12) 0.0005(11)
C8 0.0271(13) 0.0293(13) 0.0407(15) -0.0037(11) 0.0097(11) -0.0064(10)
C9 0.056(2) 0.058(2) 0.0482(19) -0.0024(16) 0.0124(15) 0.0085(16)
C10 0.062(2) 0.084(3) 0.056(2) -0.015(2) 0.0205(18) 0.023(2)
C11 0.0415(19) 0.091(3) 0.073(3) -0.012(2) 0.0069(18) 0.0134(19)
C12 0.064(2) 0.066(2) 0.051(2) -0.0130(18) -0.0019(17) 0.0237(18)
N1 0.0298(11) 0.0301(11) 0.0399(13) -0.0089(10) 0.0102(9) 0.0033(9)
N2 0.0217(10) 0.0275(10) 0.0310(11) -0.0050(9) 0.0069(8) 0.0007(8)
N3 0.0213(9) 0.0248(10) 0.0263(10) 0.0019(8) 0.0074(8) -0.0019(8)

loop_
_atom_type_symbol
_atom_type_description
_atom_type_scat_dispersion_real
_atom_type_scat_dispersion_imag
_atom_type_scat_source
C C 0.0033 0.0016 'International Tables Vol C Tables 4.2.6.8 and 6.1.1.4'
H H 0.0000 0.0000 'International Tables Vol C Tables 4.2.6.8 and 6.1.1.4'
N N 0.0061 0.0033 'International Tables Vol C Tables 4.2.6.8 and 6.1.1.4'
O O 0.0106 0.0060 'International Tables Vol C Tables 4.2.6.8 and 6.1.1.4'
Cl Cl 0.1484 0.1585 'International Tables Vol C Tables 4.2.6.8 and 6.1.1.4'
Mo Mo -1.6832 0.6857 'International Tables Vol C Tables 4.2.6.8 and 6.1.1.4'

loop_
_geom_angle_atom_site_label_1
_geom_angle_atom_site_label_2
_geom_angle_atom_site_label_3
_geom_angle
_geom_angle_site_symmetry_3
O2 Mo1 O3 105.94(10) .
O2 Mo1 O1 100.82(8) .
O3 Mo1 O1 100.28(8) .
O2 Mo1 N2 157.88(8) .
O3 Mo1 N2 95.52(9) .
O1 Mo1 N2 80.13(5) .
O2 Mo1 N3 89.58(8) .
O3 Mo1 N3 164.10(9) .
O1 Mo1 N3 79.70(5) .
N2 Mo1 N3 68.73(7) .
O2 Mo1 Cl1 93.68(8) .
O3 Mo1 Cl1 93.91(8) .
O1 Mo1 Cl1 156.00(2) .
N2 Mo1 Cl1 79.31(5) .
N3 Mo1 Cl1 81.39(5) .
Mo1 O1 Mo1 180.000(1) 3_776
C9 O4 C12 110.9(2) .
N1 C1 C2 108.1(2) .
N1 C1 H1 126.0 .
C2 C1 H1 126.0 .
C1 C2 C3 104.5(2) .
C1 C2 H2 127.8 .
C3 C2 H2 127.8 .
N2 C3 C2 110.5(2) .
N2 C3 C4 117.1(2) .
C2 C3 C4 132.4(2) .
N3 C4 C5 122.5(2) .
N3 C4 C3 114.6(2) .
C5 C4 C3 122.9(2) .
C6 C5 C4 118.8(2) .
C6 C5 H5 120.6 .
C4 C5 H5 120.6 .
C5 C6 C7 119.1(2) .
C5 C6 H6 120.5 .
C7 C6 H6 120.5 .
C8 C7 C6 119.2(2) .
C8 C7 H7 120.4 .
C6 C7 H7 120.4 .
N3 C8 C7 122.5(2) .
N3 C8 H8 118.8 .
C7 C8 H8 118.8 .
O4 C9 C10 104.3(3) .
O4 C9 H9A 110.9 .
C10 C9 H9A 110.9 .
O4 C9 H9B 110.9 .
C10 C9 H9B 110.9 .
H9A C9 H9B 108.9 .
C11 C10 C9 102.3(3) .
C11 C10 H10A 111.3 .
C9 C10 H10A 111.3 .
C11 C10 H10B 111.3 .
C9 C10 H10B 111.3 .
H10A C10 H10B 109.2 .
C12 C11 C10 104.5(3) .
C12 C11 H11A 110.9 .
C10 C11 H11A 110.9 .
C12 C11 H11B 110.9 .
C10 C11 H11B 110.9 .
H11A C11 H11B 108.9 .
O4 C12 C11 105.2(3) .
O4 C12 H12A 110.7 .
C11 C12 H12A 110.7 .
O4 C12 H12B 110.7 .
C11 C12 H12B 110.7 .
H12A C12 H12B 108.8 .
C1 N1 N2 111.1(2) .
C1 N1 H1A 124.5 .
N2 N1 H1A 124.5 .
C3 N2 N1 105.89(19) .
C3 N2 Mo1 120.54(16) .
N1 N2 Mo1 133.58(15) .
C8 N3 C4 117.9(2) .
C8 N3 Mo1 122.95(16) .
C4 N3 Mo1 118.95(15) .

loop_
_geom_bond_atom_site_label_1
_geom_bond_atom_site_label_2
_geom_bond_distance
_geom_bond_site_symmetry_2
Mo1 O2 1.6925(19) .
Mo1 O3 1.6954(19) .
Mo1 O1 1.8665(2) .
Mo1 N2 2.299(2) .
Mo1 N3 2.364(2) .
Mo1 Cl1 2.4080(8) .
O1 Mo1 1.8665(2) 3_776
O4 C9 1.407(4) .
O4 C12 1.443(4) .
C1 N1 1.338(3) .
C1 C2 1.372(4) .
C1 H1 0.9500 .
C2 C3 1.401(3) .
C2 H2 0.9500 .
C3 N2 1.334(3) .
C3 C4 1.462(3) .
C4 N3 1.349(3) .
C4 C5 1.380(3) .
C5 C6 1.378(4) .
C5 H5 0.9500 .
C6 C7 1.379(4) .
C6 H6 0.9500 .
C7 C8 1.377(4) .
C7 H7 0.9500 .
C8 N3 1.343(3) .
C8 H8 0.9500 .
C9 C10 1.508(5) .
C9 H9A 0.9900 .
C9 H9B 0.9900 .
C10 C11 1.488(5) .
C10 H10A 0.9900 .
C10 H10B 0.9900 .
C11 C12 1.461(5) .
C11 H11A 0.9900 .
C11 H11B 0.9900 .
C12 H12A 0.9900 .
C12 H12B 0.9900 .
N1 N2 1.346(3) .
N1 H1A 0.8800 .

loop_
_geom_hbond_atom_site_label_D
_geom_hbond_atom_site_label_H
_geom_hbond_atom_site_label_A
_geom_hbond_distance_DH
_geom_hbond_distance_HA
_geom_hbond_distance_DA
_geom_hbond_angle_DHA
_geom_hbond_site_symmetry_A
N1 H1A O4 0.88 1.81 2.690(3) 173.9 1_655

loop_
_geom_torsion_atom_site_label_1
_geom_torsion_atom_site_label_2
_geom_torsion_atom_site_label_3
_geom_torsion_atom_site_label_4
_geom_torsion
N1 C1 C2 C3 0.6(3)
C1 C2 C3 N2 -0.6(3)
C1 C2 C3 C4 178.3(2)
N2 C3 C4 N3 -3.1(3)
C2 C3 C4 N3 178.1(2)
N2 C3 C4 C5 175.9(2)
C2 C3 C4 C5 -2.9(4)
N3 C4 C5 C6 1.2(4)
C3 C4 C5 C6 -177.7(2)
C4 C5 C6 C7 -0.4(4)
C5 C6 C7 C8 -0.5(4)
C6 C7 C8 N3 0.6(4)
C12 O4 C9 C10 16.6(4)
O4 C9 C10 C11 -31.8(4)
C9 C10 C11 C12 35.6(4)
C9 O4 C12 C11 5.8(4)
C10 C11 C12 O4 -26.1(4)
C2 C1 N1 N2 -0.4(3)
C2 C3 N2 N1 0.3(3)
C4 C3 N2 N1 -178.7(2)
C2 C3 N2 Mo1 -179.48(15)
C4 C3 N2 Mo1 1.5(3)
C1 N1 N2 C3 0.1(3)
C1 N1 N2 Mo1 179.82(18)
O2 Mo1 N2 C3 11.9(3)
O3 Mo1 N2 C3 177.92(19)
O1 Mo1 N2 C3 -82.57(17)
N3 Mo1 N2 C3 0.13(17)
Cl1 Mo1 N2 C3 84.97(17)
O2 Mo1 N2 N1 -167.8(2)
O3 Mo1 N2 N1 -1.8(2)
O1 Mo1 N2 N1 97.7(2)
N3 Mo1 N2 N1 -179.6(2)
Cl1 Mo1 N2 N1 -94.7(2)
C7 C8 N3 C4 0.2(4)
C7 C8 N3 Mo1 174.6(2)
C5 C4 N3 C8 -1.1(3)
C3 C4 N3 C8 177.9(2)
C5 C4 N3 Mo1 -175.69(18)
C3 C4 N3 Mo1 3.3(3)
O2 Mo1 N3 C8 8.1(2)
O3 Mo1 N3 C8 175.7(3)
O1 Mo1 N3 C8 -92.93(19)
N2 Mo1 N3 C8 -176.3(2)
Cl1 Mo1 N3 C8 101.93(19)
O2 Mo1 N3 C4 -177.51(18)
O3 Mo1 N3 C4 -10.0(4)
O1 Mo1 N3 C4 81.41(16)
N2 Mo1 N3 C4 -1.91(16)
Cl1 Mo1 N3 C4 -83.73(16)
